data_1526760
loop_
_publ_author_name
'Kraus, M.'
'Mueller, B.G.'

_publ_section_title
;
 K Cu M(IV) F7 (M(IV) = Zr(4+), Hf(4+)), ein neuer Strukturtyp
;
_journal_name_full 'Zeitschrift fuer Anorganische und Allgemeine Chemie'
_journal_page_first 1929
_journal_page_last 1933
_journal_volume 626
_journal_year 2000
_chemical_formula_sum 'Cu F7 Hf K'
_chemical_name_systematic 'K Cu Hf F7'
_space_group_IT_number 63
_symmetry_space_group_name_Hall '-C 2c 2'
_symmetry_space_group_name_H-M 'C m c m'
_cell_angle_alpha 90
_cell_angle_beta 90
_cell_angle_gamma 90
_cell_formula_units_Z 8
_cell_length_a 8.2894
_cell_length_b 12.7742
_cell_length_c 10.0999
_cell_volume 1069.483
_citation_journal_id_ASTM ZAACAB
_cod_data_source_file Kraus_ZAACAB_2000_761.cif
_cod_data_source_block Cu1F7Hf1K1
_cod_original_formula_sum 'Cu1 F7 Hf1 K1'
_cod_database_code 1526760

loop_
_symmetry_equiv_pos_as_xyz
x,y,z
-x,-y,z+1/2
x,-y,-z
-x,y,-z+1/2
-x,-y,-z
x,y,-z-1/2
-x,y,z
x,-y,z-1/2
x+1/2,y+1/2,z
-x+1/2,-y+1/2,z+1/2
x+1/2,-y+1/2,-z
-x+1/2,y+1/2,-z+1/2
-x+1/2,-y+1/2,-z
x+1/2,y+1/2,-z-1/2
-x+1/2,y+1/2,z
x+1/2,-y+1/2,z-1/2

loop_
_atom_site_label
_atom_site_type_symbol
_atom_site_fract_x
_atom_site_fract_y
_atom_site_fract_z
_atom_site_occupancy
_atom_site_U_iso_or_equiv
Cu1 Cu+2 0.5 0.86543 0.07042 1 0.0
Hf1 Hf+4 0.5 0.63375 0.56951 1 0.0
F6 F-1 0.36078 0.63465 0.75 1 0.0
F7 F-1 0.26786 0.62711 0.51612 1 0.0
F1 F-1 0.5 0 0 1 0.0
F3 F-1 0.5 0.47468 0.61225 1 0.0
F2 F-1 0.5 0.91912 0.25 1 0.0
F5 F-1 0.5 0.79266 0.61176 1 0.0
F4 F-1 0.5 0.72203 0.11175 1 0.0
K1 K+1 0.76092 0.60275 0.25 1 0.0
